data_4513155
loop_
_publ_author_name
'Abrahams, Brendan F.'
'Elliott, Robert W.'
'Hudson, Timothy A.'
'Robson, Richard'
'Sutton, Ashley L.'

_publ_section_title
;
 New CuI2(TCNQ--II) and CuI2(F4TCNQ--II) Coordination Polymers
;
_journal_issue 5
_journal_name_full 'Crystal Growth &amp; Design'
_journal_page_first 2437
_journal_paper_doi 10.1021/acs.cgd.5b00220
_journal_volume 15
_journal_year 2015
_chemical_formula_sum 'C40 H40 Cu2 N8 O2'
_chemical_formula_weight 791.88
_space_group_crystal_system orthorhombic
_space_group_IT_number 58
_space_group_name_Hall '-P 2 2n'
_space_group_name_H-M_alt 'P n n m'
_symmetry_space_group_name_Hall '-P 2 2n'
_symmetry_space_group_name_H-M 'P n n m'
_atom_sites_solution_hydrogens geom
_audit_creation_method SHELXL-2014/6
_cell_angle_alpha 90
_cell_angle_beta 90
_cell_angle_gamma 90
_cell_formula_units_Z 2
_cell_length_a 25.521(4)
_cell_length_b 9.9070(15)
_cell_length_c 7.4027(14)
_cell_measurement_reflns_used 962
_cell_measurement_temperature 152.98(10)
_cell_measurement_theta_max 73.4868
_cell_measurement_theta_min 3.4607
_cell_volume 1871.7(5)
_computing_cell_refinement
;
CrysAlisPro, Agilent Technologies,
Version 1.171.37.33 (release 27-03-2014 CrysAlis171 .NET)
(compiled Mar 27 2014,17:12:48)
;
_computing_data_collection
;
CrysAlisPro, Agilent Technologies,
Version 1.171.37.33 (release 27-03-2014 CrysAlis171 .NET)
(compiled Mar 27 2014,17:12:48)
;
_computing_data_reduction
;
CrysAlisPro, Agilent Technologies,
Version 1.171.37.33 (release 27-03-2014 CrysAlis171 .NET)
(compiled Mar 27 2014,17:12:48)
;
_computing_structure_refinement 'SHELXL-2014/6 (Sheldrick, 2014)'
_computing_structure_solution 'SHELXS-2014/6 (Sheldrick, 2014)'
_diffrn_ambient_temperature 152.98(10)
_diffrn_detector_area_resol_mean 10.2273
_diffrn_measured_fraction_theta_full 0.999
_diffrn_measured_fraction_theta_max 0.959
_diffrn_measurement_device_type
;
'SuperNova, Dual, Cu at zero, Atlas'
;
_diffrn_radiation_monochromator mirror
_diffrn_radiation_source
;
'SuperNova (Cu) X-ray Source'
;
_diffrn_radiation_type 'Cu K\a'
_diffrn_radiation_wavelength 1.54184
_diffrn_reflns_av_R_equivalents 0.0533
_diffrn_reflns_av_unetI/netI 0.0533
_diffrn_reflns_laue_measured_fraction_full 0.999
_diffrn_reflns_laue_measured_fraction_max 0.959
_diffrn_reflns_limit_h_max 30
_diffrn_reflns_limit_h_min -31
_diffrn_reflns_limit_k_max 12
_diffrn_reflns_limit_k_min -10
_diffrn_reflns_limit_l_max 5
_diffrn_reflns_limit_l_min -8
_diffrn_reflns_number 4369
_diffrn_reflns_point_group_measured_fraction_full 0.999
_diffrn_reflns_point_group_measured_fraction_max 0.959
_diffrn_reflns_theta_full 67.684
_diffrn_reflns_theta_max 73.647
_diffrn_reflns_theta_min 3.464
_exptl_absorpt_coefficient_mu 1.750
_exptl_absorpt_correction_T_max 1.000
_exptl_absorpt_correction_T_min 0.578
_exptl_absorpt_correction_type multi-scan
_exptl_absorpt_process_details
;
CrysAlisPro, Agilent Technologies,
Version 1.171.36.20 (release 27-06-2012 CrysAlis171 .NET)
(compiled Jul 11 2012,15:38:31)
Empirical absorption correction using spherical harmonics,
 implemented in SCALE3 ABSPACK scaling algorithm.
;
_exptl_crystal_colour pink
_exptl_crystal_density_diffrn 1.362
_exptl_crystal_description rod
_exptl_crystal_F_000 796
_exptl_crystal_size_max 0.20
_exptl_crystal_size_mid 0.05
_exptl_crystal_size_min 0.05
_platon_squeeze_details
;
The unit cell contains 4 highly disordered ethanol
 molecules  which have 
been treated as a diffuse contribution to the overall 
scattering without specific atom positions by SQUEEZE/PLATON.
;
_refine_diff_density_max 0.510
_refine_diff_density_min -0.802
_refine_diff_density_rms 0.098
_refine_ls_extinction_method none
_refine_ls_goodness_of_fit_ref 1.064
_refine_ls_hydrogen_treatment constr
_refine_ls_matrix_type full
_refine_ls_number_parameters 130
_refine_ls_number_reflns 1965
_refine_ls_number_restraints 0
_refine_ls_restrained_S_all 1.064
_refine_ls_R_factor_all 0.0895
_refine_ls_R_factor_gt 0.0671
_refine_ls_shift/su_max 0.000
_refine_ls_shift/su_mean 0.000
_refine_ls_structure_factor_coef Fsqd
_refine_ls_weighting_details 'w=1/[\s^2^(Fo^2^)+(0.1056P)^2^+1.6993P] where P=(Fo^2^+2Fc^2^)/3'
_refine_ls_weighting_scheme calc
_refine_ls_wR_factor_gt 0.1806
_refine_ls_wR_factor_ref 0.2095
_reflns_Friedel_coverage 0.000
_reflns_number_gt 1415
_reflns_number_total 1965
_reflns_threshold_expression 'I > 2\s(I)'
_cod_data_source_file cg5b00220_si_002.cif
_cod_data_source_block dimethylbipyridine
_cod_database_code 4513155
_shelx_space_group_comment
;
The symmetry employed for this shelxl refinement is uniquely defined
by the following loop, which should always be used as a source of
symmetry information in preference to the above space-group names.
They are only intended as comments.
;
_shelxl_version_number 2014/6

loop_
_space_group_symop_operation_xyz
'x, y, z'
'-x, -y, z'
'-x+1/2, y+1/2, -z+1/2'
'x+1/2, -y+1/2, -z+1/2'
'-x, -y, -z'
'x, y, -z'
'x-1/2, -y-1/2, z-1/2'
'-x-1/2, y-1/2, z-1/2'

loop_
_atom_site_label
_atom_site_type_symbol
_atom_site_fract_x
_atom_site_fract_y
_atom_site_fract_z
_atom_site_U_iso_or_equiv
_atom_site_adp_type
_atom_site_occupancy
_atom_site_site_symmetry_order
_atom_site_calc_flag
_atom_site_refinement_flags_posn
_atom_site_refinement_flags_adp
_atom_site_refinement_flags_occupancy
Cu1 Cu 0.15505(3) 0.86762(9) 0.0000 0.0443(4) Uani 1 2 d S T P
C3 C 0.0395(2) 0.6008(5) 0.5000 0.0331(12) Uani 1 2 d S T P
C11 C 0.2326(2) 1.0829(5) 0.0000 0.0366(13) Uani 1 2 d S T P
N2 N 0.23616(19) 0.8421(5) 0.0000 0.0413(12) Uani 1 2 d S T P
N3 N 0.17976(17) 1.0652(5) 0.0000 0.0361(11) Uani 1 2 d S T P
C4 C 0.01942(14) 0.5490(4) 0.3389(7) 0.0394(9) Uani 1 1 d . . .
H4 H 0.0323 0.5808 0.2294 0.047 Uiso 1 1 calc R U .
C10 C 0.2639(2) 0.9581(6) 0.0000 0.0381(13) Uani 1 2 d S T P
C2 C 0.0808(2) 0.7036(5) 0.5000 0.0387(13) Uani 1 2 d S T P
N1 N 0.12148(13) 0.7996(4) 0.2129(6) 0.0453(9) Uani 1 1 d . . .
C12 C 0.2540(2) 1.2115(6) 0.0000 0.059(2) Uani 1 2 d S T P
H12 H 0.2901 1.2226 0.0000 0.071 Uiso 1 2 calc R U P
C1 C 0.10236(14) 0.7555(4) 0.3418(7) 0.0384(9) Uani 1 1 d . . .
C7 C 0.3421(3) 0.5766(7) 0.0000 0.062(2) Uani 1 2 d S T P
H7A H 0.3155 0.5081 0.0000 0.092 Uiso 1 2 calc R U P
H7B H 0.3635 0.5671 -0.1059 0.092 Uiso 0.5 1 calc R U P
H7C H 0.3635 0.5671 0.1059 0.092 Uiso 0.5 1 calc R U P
C5 C 0.2622(2) 0.7264(6) 0.0000 0.0486(17) Uani 1 2 d S T P
H5 H 0.2427 0.6471 0.0000 0.058 Uiso 1 2 calc R U P
C6 C 0.3167(2) 0.7141(6) 0.0000 0.0489(16) Uani 1 2 d S T P
C16 C 0.1494(2) 1.1777(7) 0.0000 0.0479(16) Uani 1 2 d S T P
H16 H 0.1132 1.1660 0.0000 0.057 Uiso 1 2 calc R U P
C15 C 0.1309(3) 1.4256(7) 0.0000 0.066(2) Uani 1 2 d S T P
H15A H 0.1507 1.5079 0.0000 0.099 Uiso 1 2 calc R U P
H15B H 0.1092 1.4221 -0.1059 0.099 Uiso 0.5 1 calc R U P
H15C H 0.1092 1.4221 0.1059 0.099 Uiso 0.5 1 calc R U P
C14 C 0.1680(3) 1.3065(7) 0.0000 0.0549(18) Uani 1 2 d S T P
C9 C 0.3186(2) 0.9549(6) 0.0000 0.0508(18) Uani 1 2 d S T P
H9 H 0.3376 1.0350 0.0000 0.061 Uiso 1 2 calc R U P
C13 C 0.2217(3) 1.3225(6) 0.0000 0.063(2) Uani 1 2 d S T P
H13 H 0.2361 1.4087 0.0000 0.075 Uiso 1 2 calc R U P
C8 C 0.3441(2) 0.8334(7) 0.0000 0.0533(19) Uani 1 2 d S T P
H8 H 0.3806 0.8315 0.0000 0.064 Uiso 1 2 calc R U P

loop_
_atom_site_aniso_label
_atom_site_aniso_U_11
_atom_site_aniso_U_22
_atom_site_aniso_U_33
_atom_site_aniso_U_23
_atom_site_aniso_U_13
_atom_site_aniso_U_12
Cu1 0.0389(5) 0.0337(5) 0.0603(7) 0.000 0.000 -0.0097(4)
C3 0.027(2) 0.024(2) 0.049(3) 0.000 0.000 -0.0015(19)
C11 0.034(3) 0.023(3) 0.052(4) 0.000 0.000 -0.004(2)
N2 0.039(2) 0.023(2) 0.062(3) 0.000 0.000 -0.0042(19)
N3 0.030(2) 0.027(2) 0.050(3) 0.000 0.000 -0.0053(18)
C4 0.0362(18) 0.0305(19) 0.051(3) 0.0012(18) -0.0002(18) -0.0020(16)
C10 0.031(2) 0.027(3) 0.057(4) 0.000 0.000 -0.003(2)
C2 0.035(3) 0.025(3) 0.055(4) 0.000 0.000 -0.002(2)
N1 0.0416(18) 0.0350(19) 0.059(2) -0.0031(18) -0.0032(18) -0.0126(15)
C12 0.037(3) 0.027(3) 0.113(7) 0.000 0.000 -0.005(3)
C1 0.0299(16) 0.0257(18) 0.060(3) -0.0004(19) -0.0059(19) -0.0034(14)
C7 0.049(4) 0.037(4) 0.099(6) 0.000 0.000 0.009(3)
C5 0.045(3) 0.020(3) 0.081(5) 0.000 0.000 -0.002(2)
C6 0.044(3) 0.030(3) 0.073(5) 0.000 0.000 0.005(3)
C16 0.034(3) 0.033(3) 0.077(5) 0.000 0.000 0.004(2)
C15 0.066(4) 0.038(4) 0.095(7) 0.000 0.000 0.010(3)
C14 0.053(3) 0.029(3) 0.083(5) 0.000 0.000 0.007(3)
C9 0.032(3) 0.032(3) 0.088(6) 0.000 0.000 -0.004(2)
C13 0.048(3) 0.022(3) 0.119(7) 0.000 0.000 -0.004(3)
C8 0.032(3) 0.037(3) 0.091(6) 0.000 0.000 0.002(2)

loop_
_atom_type_symbol
_atom_type_description
_atom_type_scat_dispersion_real
_atom_type_scat_dispersion_imag
_atom_type_scat_source
C C 0.0181 0.0091 'International Tables Vol C Tables 4.2.6.8 and 6.1.1.4'
H H 0.0000 0.0000 'International Tables Vol C Tables 4.2.6.8 and 6.1.1.4'
N N 0.0311 0.0180 'International Tables Vol C Tables 4.2.6.8 and 6.1.1.4'
Cu Cu -1.9646 0.5888 'International Tables Vol C Tables 4.2.6.8 and 6.1.1.4'
O O 0.0492 0.0322 'International Tables Vol C Tables 4.2.6.8 and 6.1.1.4'

loop_
_geom_angle_atom_site_label_1
_geom_angle_atom_site_label_2
_geom_angle_atom_site_label_3
_geom_angle
_geom_angle_site_symmetry_1
N1 Cu1 N1 110.7(2) 6
N1 Cu1 N3 118.15(12) 6
N1 Cu1 N3 118.15(12) .
N1 Cu1 N2 113.65(12) 6
N1 Cu1 N2 113.65(12) .
N3 Cu1 N2 79.10(18) .
C4 C3 C4 117.3(5) 6_556
C4 C3 C2 121.3(2) 6_556
C4 C3 C2 121.3(2) .
N3 C11 C12 120.6(5) .
N3 C11 C10 115.5(5) .
C12 C11 C10 123.9(5) .
C5 N2 C10 118.2(5) .
C5 N2 Cu1 127.1(4) .
C10 N2 Cu1 114.7(4) .
C16 N3 C11 117.4(5) .
C16 N3 Cu1 127.3(4) .
C11 N3 Cu1 115.3(4) .
C4 C4 C3 121.3(2) 2_565
N2 C10 C9 120.4(5) .
N2 C10 C11 115.4(5) .
C9 C10 C11 124.2(5) .
C1 C2 C1 114.5(5) 6_556
C1 C2 C3 122.7(2) 6_556
C1 C2 C3 122.7(2) .
C1 N1 Cu1 177.9(4) .
C13 C12 C11 120.0(6) .
N1 C1 C2 178.1(4) .
N2 C5 C6 125.1(6) .
C8 C6 C5 115.7(6) .
C8 C6 C7 123.8(6) .
C5 C6 C7 120.5(6) .
N3 C16 C14 124.7(6) .
C16 C14 C13 117.1(6) .
C16 C14 C15 120.8(6) .
C13 C14 C15 122.1(6) .
C8 C9 C10 119.7(6) .
C12 C13 C14 120.2(6) .
C9 C8 C6 120.9(5) .

loop_
_geom_bond_atom_site_label_1
_geom_bond_atom_site_label_2
_geom_bond_distance
_geom_bond_site_symmetry_2
Cu1 N1 1.916(4) 6
Cu1 N1 1.916(4) .
Cu1 N3 2.056(5) .
Cu1 N2 2.085(5) .
C3 C4 1.396(5) 6_556
C3 C4 1.396(5) .
C3 C2 1.465(7) .
C11 N3 1.359(7) .
C11 C12 1.386(8) .
C11 C10 1.473(8) .
N2 C5 1.326(8) .
N2 C10 1.350(7) .
N3 C16 1.358(8) .
C4 C4 1.387(7) 2_565
C10 C9 1.397(8) .
C2 C1 1.392(5) 6_556
C2 C1 1.392(5) .
N1 C1 1.157(6) .
C12 C13 1.374(9) .
C7 C6 1.509(9) .
C5 C6 1.395(9) .
C6 C8 1.374(9) .
C16 C14 1.361(10) .
C15 C14 1.513(10) .
C14 C13 1.378(10) .
C9 C8 1.369(9) .
